data_4060144
_journal_name_full Organometallics
_journal_paper_doi 10.1021/om049263i
_journal_year 2005
_chemical_formula_sum 'C75 H119 B2 Br Mg2 N6 O'
_chemical_formula_weight 1270.91
_space_group_IT_number 2
_symmetry_cell_setting triclinic
_symmetry_space_group_name_Hall '-P 1'
_symmetry_space_group_name_H-M 'P -1'
_atom_sites_solution_hydrogens geom
_atom_sites_solution_primary patterson
_atom_sites_solution_secondary difmap
_cell_angle_alpha 89.21(3)
_cell_angle_beta 87.62(3)
_cell_angle_gamma 75.90(3)
_cell_formula_units_Z 2
_cell_length_a 10.429(2)
_cell_length_b 18.902(4)
_cell_length_c 19.996(4)
_cell_measurement_reflns_used ?
_cell_measurement_temperature 173(2)
_cell_measurement_theta_max ?
_cell_measurement_theta_min ?
_cell_volume 3819.7(13)
_diffrn_ambient_temperature 173(2)
_diffrn_detector_area_resol_mean ?
_diffrn_measurement_device_type 'Nonius KappaCCD'
_diffrn_measurement_method 'phi\omega scans'
_diffrn_radiation_monochromator graphite
_diffrn_radiation_source 'fine-focus sealed tube'
_diffrn_radiation_type MoK\a
_diffrn_radiation_wavelength 0.71073
_diffrn_reflns_av_R_equivalents 0.0580
_diffrn_reflns_av_sigmaI/netI 0.0546
_diffrn_reflns_limit_h_max 12
_diffrn_reflns_limit_h_min -12
_diffrn_reflns_limit_k_max 22
_diffrn_reflns_limit_k_min -22
_diffrn_reflns_limit_l_max 23
_diffrn_reflns_limit_l_min -23
_diffrn_reflns_number 55700
_diffrn_reflns_theta_max 25.04
_diffrn_reflns_theta_min 1.02
_diffrn_standards_decay_% 'no decay'
_diffrn_standards_interval_count ?
_diffrn_standards_interval_time ?
_diffrn_standards_number ?
_exptl_absorpt_coefficient_mu 0.598
_exptl_absorpt_correction_T_max 0.9426
_exptl_absorpt_correction_T_min 0.8697
_exptl_absorpt_correction_type integration
_exptl_absorpt_process_details 'HKL Scalepack (Otwinowski & Minor 1997)'
_exptl_crystal_colour colourless
_exptl_crystal_density_diffrn 1.105
_exptl_crystal_density_meas ?
_exptl_crystal_density_method 'not measured'
_exptl_crystal_description plate
_exptl_crystal_F_000 1376
_exptl_crystal_size_max 0.24
_exptl_crystal_size_mid 0.22
_exptl_crystal_size_min 0.10
_refine_ls_extinction_coef ?
_refine_ls_extinction_method none
_refine_ls_goodness_of_fit_ref 0.917
_refine_ls_hydrogen_treatment mixed
_refine_ls_matrix_type full
_refine_ls_number_parameters 811
_refine_ls_number_reflns 13470
_refine_ls_number_restraints 0
_refine_ls_restrained_S_all 0.917
_refine_ls_R_factor_all 0.0769
_refine_ls_R_factor_gt 0.0451
_refine_ls_shift/su_max 0.024
_refine_ls_shift/su_mean 0.000
_refine_ls_structure_factor_coef Fsqd
_refine_ls_weighting_details 'calc w=1/[\s^2^(Fo^2^)+(0.0881P)^2^+1.3516P] where P=(Fo^2^+2Fc^2^)/3'
_refine_ls_weighting_scheme calc
_refine_ls_wR_factor_gt 0.1171
_refine_ls_wR_factor_ref 0.1375
_reflns_number_gt 9657
_reflns_number_total 13470
_reflns_threshold_expression >2sigma(I)
_cod_depositor_comments
;
The following automatic conversions were performed:
'_symmetry_cell_setting' value 'Triclinic' changed to 'triclinic'
according to '/home/saulius/struct/CIF-dictionaries/cif_core.dic'
dictionary named 'cif_core.dic' version 2.4.1 from 2010-06-29.

Automatic conversion script
Id: cif_fix_enum 1527 2010-12-29 10:47:43Z saulius 
;
_cod_database_code 4060144

loop_
_symmetry_equiv_pos_as_xyz
'x, y, z'
'-x, -y, -z'

loop_
_atom_site_label
_atom_site_type_symbol
_atom_site_fract_x
_atom_site_fract_y
_atom_site_fract_z
_atom_site_U_iso_or_equiv
_atom_site_adp_type
_atom_site_occupancy
_atom_site_symmetry_multiplicity
_atom_site_calc_flag
_atom_site_refinement_flags
_atom_site_disorder_assembly
_atom_site_disorder_group
Mg1 Mg 0.29395(8) 0.28534(5) 0.65635(4) 0.0287(2) Uani 1 1 d . . .
Mg2 Mg 0.18469(8) 0.73569(5) 0.80554(4) 0.0274(2) Uani 1 1 d . . .
B1 B 0.5087(3) 0.25542(15) 0.57903(13) 0.0269(6) Uani 1 1 d . . .
B2 B 0.1828(3) 0.80075(15) 0.92914(13) 0.0231(6) Uani 1 1 d . . .
N1 N 0.3789(2) 0.27315(11) 0.56336(9) 0.0255(5) Uani 1 1 d . . .
N2 N 0.3890(2) 0.18445(11) 0.69796(10) 0.0297(5) Uani 1 1 d . . .
N3 N 0.5300(2) 0.25032(11) 0.65630(9) 0.0268(5) Uani 1 1 d . . .
N4 N 0.18508(19) 0.73197(10) 0.90622(9) 0.0235(4) Uani 1 1 d . . .
N5 N 0.3384(2) 0.79122(11) 0.79391(9) 0.0261(5) Uani 1 1 d . . .
N6 N 0.20740(19) 0.85789(11) 0.87949(9) 0.0237(4) Uani 1 1 d . . .
Br1 Br -0.01166(3) 0.794900(16) 0.743054(13) 0.04236(11) Uani 1 1 d . . .
O1 O 0.21394(19) 0.62865(10) 0.77150(8) 0.0370(4) Uani 1 1 d . . .
C1 C 0.5107(3) 0.18662(13) 0.69119(11) 0.0273(6) Uani 1 1 d . . .
C2 C 0.1194(3) 0.35602(14) 0.69870(13) 0.0333(6) Uani 1 1 d . . .
C3 C 0.3365(3) 0.12379(15) 0.72886(13) 0.0389(7) Uani 1 1 d . . .
C4 C 0.6297(3) 0.12955(14) 0.71387(12) 0.0335(6) Uani 1 1 d . . .
H4 H 0.1791 0.1963 0.3940 0.044 Uiso 1 1 calc R . .
C5 C 0.6179(3) 0.29387(15) 0.68673(13) 0.0341(6) Uani 1 1 d . . .
H5 H 0.1440 0.3073 0.3386 0.044 Uiso 1 1 calc R . .
C6 C 0.6306(3) 0.23479(16) 0.52619(12) 0.0352(6) Uani 1 1 d . . .
H6 H 0.2284 0.4003 0.3800 0.040 Uiso 1 1 calc R . .
C7 C 0.3266(2) 0.27993(14) 0.49790(11) 0.0264(5) Uani 1 1 d . . .
C8 C 0.3194(2) 0.84491(13) 0.83506(11) 0.0254(5) Uani 1 1 d . . .
H8 H 0.3446 0.1504 0.5478 0.048 Uiso 1 1 calc R . .
C9 C 0.4544(3) 0.77179(15) 0.74424(12) 0.0326(6) Uani 1 1 d . . .
H9A H 0.1092 0.1798 0.5573 0.084 Uiso 1 1 calc R . .
H9B H 0.1685 0.0933 0.5556 0.084 Uiso 1 1 calc R . .
H9C H 0.1056 0.1353 0.4901 0.084 Uiso 1 1 calc R . .
C10 C 0.4136(3) 0.89385(15) 0.84294(13) 0.0349(6) Uani 1 1 d . . .
H10A H 0.3168 0.0846 0.4227 0.087 Uiso 1 1 calc R . .
H10B H 0.3774 0.0407 0.4877 0.087 Uiso 1 1 calc R . .
H10C H 0.4544 0.0938 0.4493 0.087 Uiso 1 1 calc R . .
C11 C 0.1133(3) 0.93285(13) 0.87821(12) 0.0277(5) Uani 1 1 d . . .
H11 H 0.4302 0.3893 0.5218 0.040 Uiso 1 1 calc R . .
C12 C 0.1564(2) 0.82050(13) 1.00692(11) 0.0267(5) Uani 1 1 d . . .
H12A H 0.1847 0.4855 0.4884 0.096 Uiso 1 1 calc R . .
H12B H 0.2907 0.5086 0.5336 0.096 Uiso 1 1 calc R . .
H12C H 0.2180 0.4475 0.5597 0.096 Uiso 1 1 calc R . .
C13 C 0.1824(2) 0.67247(13) 0.94993(11) 0.0251(5) Uani 1 1 d . . .
H13A H 0.5100 0.4039 0.4124 0.074 Uiso 1 1 calc R . .
H13B H 0.4703 0.4813 0.4493 0.074 Uiso 1 1 calc R . .
H13C H 0.3745 0.4613 0.3960 0.074 Uiso 1 1 calc R . .
C14 C 0.2417(3) 0.35518(15) 0.40342(12) 0.0334(6) Uani 1 1 d . . .
C15 C 0.6642(3) 0.16386(19) 0.50168(13) 0.0470(8) Uani 1 1 d . . .
H15 H 0.6150 0.1305 0.5177 0.056 Uiso 1 1 calc R . .
C16 C 0.7672(3) 0.1399(2) 0.45446(16) 0.0652(11) Uani 1 1 d . . .
H16 H 0.7874 0.0910 0.4391 0.078 Uiso 1 1 calc R . .
C17 C 0.8391(3) 0.1867(3) 0.43036(16) 0.0696(12) Uani 1 1 d . . .
H17 H 0.9096 0.1706 0.3983 0.084 Uiso 1 1 calc R . .
C18 C 0.8087(3) 0.2577(3) 0.45288(17) 0.0687(12) Uani 1 1 d . . .
H18 H 0.8590 0.2904 0.4364 0.082 Uiso 1 1 calc R . .
C19 C 0.7045(3) 0.2819(2) 0.49978(15) 0.0527(9) Uani 1 1 d . . .
H19 H 0.6836 0.3313 0.5140 0.063 Uiso 1 1 calc R . .
C20 C 0.1918(3) 0.29998(16) 0.37858(12) 0.0366(6) Uani 1 1 d . . .
C21 C 0.5752(3) 0.37013(15) 0.65597(15) 0.0428(7) Uani 1 1 d . . .
H21A H 0.5967 0.3675 0.6077 0.064 Uiso 1 1 calc R . .
H21B H 0.6219 0.4027 0.6769 0.064 Uiso 1 1 calc R . .
H21C H 0.4795 0.3890 0.6636 0.064 Uiso 1 1 calc R . .
C22 C 0.7669(3) 0.26331(16) 0.67300(14) 0.0397(7) Uani 1 1 d . . .
H22A H 0.7954 0.2159 0.6953 0.060 Uiso 1 1 calc R . .
H22B H 0.8152 0.2972 0.6902 0.060 Uiso 1 1 calc R . .
H22C H 0.7852 0.2573 0.6247 0.060 Uiso 1 1 calc R . .
C23 C 0.5864(3) 0.30202(16) 0.76246(13) 0.0424(7) Uani 1 1 d . . .
H23A H 0.4913 0.3224 0.7705 0.064 Uiso 1 1 calc R . .
H23B H 0.6355 0.3347 0.7811 0.064 Uiso 1 1 calc R . .
H23C H 0.6123 0.2541 0.7841 0.064 Uiso 1 1 calc R . .
C24 C 0.2116(3) 0.23457(16) 0.41192(13) 0.0363(6) Uani 1 1 d . . .
H24A H 0.5984 0.0939 0.7429 0.040 Uiso 1 1 calc R . .
H24B H 0.6836 0.1536 0.7412 0.040 Uiso 1 1 calc R . .
C25 C 0.7179(3) 0.08833(16) 0.65686(13) 0.0386(7) Uani 1 1 d . . .
H25A H 0.6667 0.0610 0.6312 0.046 Uiso 1 1 calc R . .
H25B H 0.7459 0.1237 0.6261 0.046 Uiso 1 1 calc R . .
C26 C 0.8392(3) 0.03567(19) 0.68314(16) 0.0598(9) Uani 1 1 d . . .
H26A H 0.8106 -0.0019 0.7108 0.072 Uiso 1 1 calc R . .
H26B H 0.8851 0.0626 0.7124 0.072 Uiso 1 1 calc R . .
C27 C 0.9364(4) -0.0020(2) 0.6282(2) 0.0768(12) Uani 1 1 d . . .
H27A H 0.8932 -0.0309 0.6004 0.115 Uiso 1 1 calc R . .
H27B H 1.0134 -0.0340 0.6485 0.115 Uiso 1 1 calc R . .
H27C H 0.9651 0.0349 0.6004 0.115 Uiso 1 1 calc R . .
C28 C 0.2784(2) 0.22301(14) 0.47169(12) 0.0304(6) Uani 1 1 d . . .
C29 C 0.1867(3) 0.14769(18) 0.71870(17) 0.0511(8) Uani 1 1 d . . .
H29A H 0.1498 0.1942 0.7415 0.077 Uiso 1 1 calc R . .
H29B H 0.1442 0.1105 0.7373 0.077 Uiso 1 1 calc R . .
H29C H 0.1707 0.1536 0.6708 0.077 Uiso 1 1 calc R . .
C30 C 0.3578(3) 0.11865(18) 0.80394(14) 0.0522(8) Uani 1 1 d . . .
H30A H 0.4517 0.0979 0.8117 0.078 Uiso 1 1 calc R . .
H30B H 0.3051 0.0873 0.8248 0.078 Uiso 1 1 calc R . .
H30C H 0.3304 0.1675 0.8236 0.078 Uiso 1 1 calc R . .
C31 C 0.3925(3) 0.05105(16) 0.69284(16) 0.0508(8) Uani 1 1 d . . .
H31A H 0.3867 0.0587 0.6444 0.076 Uiso 1 1 calc R . .
H31B H 0.3413 0.0160 0.7072 0.076 Uiso 1 1 calc R . .
H31C H 0.4853 0.0320 0.7039 0.076 Uiso 1 1 calc R . .
C32 C 0.3113(2) 0.34606(14) 0.46226(11) 0.0281(6) Uani 1 1 d . . .
C33 C 0.0981(3) 0.37595(15) 0.76692(13) 0.0377(6) Uani 1 1 d . . .
C34 C -0.0189(3) 0.42295(17) 0.79055(15) 0.0450(7) Uani 1 1 d . . .
H34 H -0.0295 0.4348 0.8368 0.054 Uiso 1 1 calc R . .
C35 C -0.1202(3) 0.45293(16) 0.74843(15) 0.0426(7) Uani 1 1 d . . .
C36 C -0.1023(3) 0.43341(15) 0.68151(15) 0.0389(7) Uani 1 1 d . . .
H36 H -0.1703 0.4533 0.6516 0.047 Uiso 1 1 calc R . .
C37 C 0.0127(3) 0.38540(14) 0.65713(13) 0.0340(6) Uani 1 1 d . . .
C38 C 0.2027(3) 0.3457(2) 0.81714(15) 0.0578(9) Uani 1 1 d . . .
H38A H 0.2427 0.3846 0.8314 0.087 Uiso 1 1 calc R . .
H38B H 0.2713 0.3064 0.7964 0.087 Uiso 1 1 calc R . .
H38C H 0.1619 0.3265 0.8561 0.087 Uiso 1 1 calc R . .
C39 C -0.2463(3) 0.5054(2) 0.77406(19) 0.0658(10) Uani 1 1 d . . .
H39A H -0.2730 0.4889 0.8180 0.099 Uiso 1 1 calc R . .
H39B H -0.3165 0.5071 0.7426 0.099 Uiso 1 1 calc R . .
H39C H -0.2308 0.5543 0.7782 0.099 Uiso 1 1 calc R . .
C40 C 0.0171(3) 0.36267(17) 0.58437(14) 0.0447(7) Uani 1 1 d . . .
H40A H -0.0324 0.3251 0.5801 0.067 Uiso 1 1 calc R . .
H40B H 0.1092 0.3431 0.5690 0.067 Uiso 1 1 calc R . .
H40C H -0.0228 0.4051 0.5570 0.067 Uiso 1 1 calc R . .
C50 C 0.2925(3) 0.15007(15) 0.50696(14) 0.0401(7) Uani 1 1 d . . .
C51 C 0.4362(3) 0.44183(18) 0.43121(14) 0.0493(8) Uani 1 1 d . . .
C52 C 0.2965(2) 0.63746(14) 0.98437(12) 0.0298(6) Uani 1 1 d . . .
C53 C 0.2956(3) 0.57508(16) 1.02133(15) 0.0436(7) Uani 1 1 d . . .
H53 H 0.3726 0.5510 1.0439 0.052 Uiso 1 1 calc R . .
C54 C 0.1847(3) 0.54710(16) 1.02599(16) 0.0492(8) Uani 1 1 d . . .
H54 H 0.1867 0.5033 1.0503 0.059 Uiso 1 1 calc R . .
C55 C 0.0717(3) 0.58293(16) 0.99525(15) 0.0432(7) Uani 1 1 d . . .
H55 H -0.0053 0.5646 1.0000 0.052 Uiso 1 1 calc R . .
C56 C 0.0678(3) 0.64553(14) 0.95731(13) 0.0313(6) Uani 1 1 d . . .
C57 C -0.0613(3) 0.68387(16) 0.92594(14) 0.0393(7) Uani 1 1 d . . .
H57 H -0.0528 0.7329 0.9098 0.047 Uiso 1 1 calc R . .
C58 C -0.1804(3) 0.69538(19) 0.97656(17) 0.0537(8) Uani 1 1 d . . .
H58A H -0.1987 0.6481 0.9881 0.080 Uiso 1 1 calc R . .
H58B H -0.2583 0.7270 0.9566 0.080 Uiso 1 1 calc R . .
H58C H -0.1599 0.7183 1.0171 0.080 Uiso 1 1 calc R . .
C59 C -0.0893(3) 0.64174(18) 0.86593(15) 0.0487(8) Uani 1 1 d . . .
H59A H -0.0165 0.6367 0.8324 0.073 Uiso 1 1 calc R . .
H59B H -0.1720 0.6682 0.8464 0.073 Uiso 1 1 calc R . .
H59C H -0.0972 0.5932 0.8805 0.073 Uiso 1 1 calc R . .
C60 C 0.4221(3) 0.66515(15) 0.97930(13) 0.0333(6) Uani 1 1 d . . .
H60 H 0.3960 0.7177 0.9659 0.040 Uiso 1 1 calc R . .
C61 C 0.5159(3) 0.62452(19) 0.92412(16) 0.0521(8) Uani 1 1 d . . .
H61A H 0.5408 0.5724 0.9349 0.078 Uiso 1 1 calc R . .
H61B H 0.5955 0.6434 0.9206 0.078 Uiso 1 1 calc R . .
H61C H 0.4716 0.6317 0.8814 0.078 Uiso 1 1 calc R . .
C62 C 0.4908(3) 0.6610(2) 1.04549(16) 0.0654(10) Uani 1 1 d . . .
H62A H 0.4269 0.6847 1.0805 0.098 Uiso 1 1 calc R . .
H62B H 0.5630 0.6859 1.0410 0.098 Uiso 1 1 calc R . .
H62C H 0.5267 0.6098 1.0576 0.098 Uiso 1 1 calc R . .
C63 C 0.2547(4) 0.46793(19) 0.52012(19) 0.0638(10) Uani 1 1 d . . .
C64 C 0.0515(3) 0.80224(15) 1.04231(12) 0.0362(6) Uani 1 1 d . . .
H64 H -0.0091 0.7829 1.0185 0.043 Uiso 1 1 calc R . .
C65 C 0.0316(3) 0.81110(16) 1.11101(13) 0.0446(7) Uani 1 1 d . . .
H65 H -0.0411 0.7976 1.1334 0.054 Uiso 1 1 calc R . .
C66 C 0.1179(3) 0.83968(16) 1.14683(13) 0.0426(7) Uani 1 1 d . . .
H66 H 0.1053 0.8458 1.1939 0.051 Uiso 1 1 calc R . .
C67 C 0.2213(3) 0.85888(17) 1.11368(13) 0.0448(7) Uani 1 1 d . . .
H67 H 0.2807 0.8789 1.1378 0.054 Uiso 1 1 calc R . .
C68 C 0.2405(3) 0.84941(15) 1.04482(12) 0.0365(6) Uani 1 1 d . . .
H68 H 0.3133 0.8631 1.0229 0.044 Uiso 1 1 calc R . .
C69 C 0.3645(3) 0.40919(14) 0.48703(12) 0.0330(6) Uani 1 1 d . . .
C70 C 0.1460(3) 0.98785(14) 0.92688(13) 0.0365(6) Uani 1 1 d . . .
H70A H 0.1465 0.9685 0.9726 0.055 Uiso 1 1 calc R . .
H70B H 0.0791 1.0342 0.9245 0.055 Uiso 1 1 calc R . .
H70C H 0.2333 0.9959 0.9145 0.055 Uiso 1 1 calc R . .
C71 C -0.0256(3) 0.92346(15) 0.89719(13) 0.0350(6) Uani 1 1 d . . .
H71A H -0.0472 0.8875 0.8676 0.053 Uiso 1 1 calc R . .
H71B H -0.0903 0.9703 0.8925 0.053 Uiso 1 1 calc R . .
H71C H -0.0282 0.9066 0.9437 0.053 Uiso 1 1 calc R . .
C72 C 0.1070(3) 0.96267(15) 0.80661(13) 0.0363(6) Uani 1 1 d . . .
H72A H 0.1933 0.9708 0.7924 0.054 Uiso 1 1 calc R . .
H72B H 0.0396 1.0089 0.8049 0.054 Uiso 1 1 calc R . .
H72C H 0.0842 0.9274 0.7766 0.054 Uiso 1 1 calc R . .
C73 C 0.3670(4) 0.08658(17) 0.46268(18) 0.0581(9) Uani 1 1 d . . .
H73A H 0.3630 0.9455 0.8420 0.042 Uiso 1 1 calc R . .
H73B H 0.4789 0.8861 0.8047 0.042 Uiso 1 1 calc R . .
C74 C 0.4865(3) 0.87882(18) 0.90808(14) 0.0462(7) Uani 1 1 d . . .
H74A H 0.5251 0.8257 0.9123 0.055 Uiso 1 1 calc R . .
H74B H 0.4225 0.8939 0.9462 0.055 Uiso 1 1 calc R . .
C75 C 0.5968(4) 0.9190(2) 0.91190(18) 0.0715(11) Uani 1 1 d . . .
H75A H 0.6667 0.8994 0.8774 0.086 Uiso 1 1 calc R . .
H75B H 0.5605 0.9714 0.9021 0.086 Uiso 1 1 calc R . .
C76 C 0.6565(4) 0.9111(3) 0.9796(2) 0.0947(16) Uani 1 1 d . . .
H76A H 0.5879 0.9315 1.0138 0.142 Uiso 1 1 calc R . .
H76B H 0.7268 0.9373 0.9799 0.142 Uiso 1 1 calc R . .
H76C H 0.6936 0.8593 0.9891 0.142 Uiso 1 1 calc R . .
C77 C 0.1567(3) 0.13856(19) 0.52953(17) 0.0562(9) Uani 1 1 d . . .
C78 C 0.5883(3) 0.75009(18) 0.77729(14) 0.0448(7) Uani 1 1 d . . .
H78A H 0.6086 0.7935 0.7961 0.067 Uiso 1 1 calc R . .
H78B H 0.6573 0.7283 0.7438 0.067 Uiso 1 1 calc R . .
H78C H 0.5846 0.7146 0.8131 0.067 Uiso 1 1 calc R . .
C79 C 0.4493(3) 0.83251(18) 0.69199(13) 0.0484(8) Uani 1 1 d . . .
H79A H 0.3592 0.8489 0.6762 0.073 Uiso 1 1 calc R . .
H79B H 0.5104 0.8138 0.6541 0.073 Uiso 1 1 calc R . .
H79C H 0.4752 0.8736 0.7123 0.073 Uiso 1 1 calc R . .
C80 C 0.4352(3) 0.7054(2) 0.70716(16) 0.0583(9) Uani 1 1 d . . .
H80A H 0.4332 0.6659 0.7392 0.088 Uiso 1 1 calc R . .
H80B H 0.5085 0.6891 0.6743 0.088 Uiso 1 1 calc R . .
H80C H 0.3515 0.7184 0.6841 0.088 Uiso 1 1 calc R . .
C81 C 0.2570(3) 0.56321(17) 0.81207(15) 0.0488(8) Uani 1 1 d . . .
H81A H 0.1867 0.5362 0.8135 0.059 Uiso 1 1 calc R . .
H81B H 0.2676 0.5781 0.8584 0.059 Uiso 1 1 calc R . .
C82 C 0.3822(4) 0.5134(2) 0.7881(2) 0.0792(12) Uani 1 1 d . . .
H82A H 0.3685 0.4915 0.7457 0.119 Uiso 1 1 calc R . .
H82B H 0.4108 0.4749 0.8214 0.119 Uiso 1 1 calc R . .
H82C H 0.4502 0.5409 0.7813 0.119 Uiso 1 1 calc R . .
C83 C 0.1904(3) 0.61348(18) 0.70213(14) 0.0492(8) Uani 1 1 d . . .
H83A H 0.2760 0.5889 0.6800 0.059 Uiso 1 1 calc R . .
H83B H 0.1575 0.6605 0.6788 0.059 Uiso 1 1 calc R . .
C84 C 0.0957(4) 0.5680(2) 0.69325(17) 0.0604(9) Uani 1 1 d . . .
H84A H 0.1340 0.5183 0.7089 0.091 Uiso 1 1 calc R . .
H84B H 0.0766 0.5668 0.6458 0.091 Uiso 1 1 calc R . .
H84C H 0.0135 0.5886 0.7192 0.091 Uiso 1 1 calc R . .

loop_
_atom_site_aniso_label
_atom_site_aniso_U_11
_atom_site_aniso_U_22
_atom_site_aniso_U_33
_atom_site_aniso_U_23
_atom_site_aniso_U_13
_atom_site_aniso_U_12
Mg1 0.0284(5) 0.0297(5) 0.0261(4) 0.0030(3) 0.0017(3) -0.0039(4)
Mg2 0.0294(5) 0.0328(5) 0.0235(4) -0.0021(3) -0.0029(3) -0.0140(4)
B1 0.0320(17) 0.0250(15) 0.0250(14) 0.0037(11) -0.0003(12) -0.0099(13)
B2 0.0185(14) 0.0259(15) 0.0255(14) -0.0006(11) -0.0028(10) -0.0060(12)
N1 0.0272(12) 0.0291(12) 0.0216(10) 0.0007(8) -0.0022(8) -0.0093(9)
N2 0.0336(13) 0.0282(12) 0.0283(11) 0.0063(9) 0.0021(9) -0.0105(10)
N3 0.0306(12) 0.0289(12) 0.0229(10) 0.0024(8) -0.0049(8) -0.0105(10)
N4 0.0223(11) 0.0246(11) 0.0251(10) 0.0008(8) -0.0015(8) -0.0085(9)
N5 0.0271(11) 0.0313(12) 0.0224(10) -0.0003(9) -0.0010(8) -0.0118(9)
N6 0.0246(11) 0.0229(11) 0.0245(10) 0.0007(8) 0.0010(8) -0.0079(9)
Br1 0.04471(19) 0.0494(2) 0.03689(17) 0.00041(13) -0.01708(12) -0.01658(14)
O1 0.0443(11) 0.0350(11) 0.0337(10) -0.0086(8) -0.0007(8) -0.0128(9)
C1 0.0370(16) 0.0258(14) 0.0187(12) 0.0010(10) -0.0020(10) -0.0067(12)
C2 0.0331(15) 0.0310(15) 0.0354(14) 0.0013(11) 0.0040(11) -0.0081(12)
C3 0.0457(17) 0.0324(16) 0.0400(15) 0.0102(12) 0.0063(12) -0.0142(13)
C4 0.0373(16) 0.0325(15) 0.0289(13) 0.0045(11) -0.0059(11) -0.0046(12)
C5 0.0366(16) 0.0347(15) 0.0338(14) 0.0004(11) -0.0075(11) -0.0133(13)
C6 0.0273(14) 0.0521(18) 0.0234(13) 0.0084(12) -0.0065(10) -0.0038(13)
C7 0.0204(13) 0.0349(15) 0.0242(12) -0.0015(10) 0.0007(9) -0.0074(11)
C8 0.0287(14) 0.0266(14) 0.0226(12) 0.0053(10) -0.0042(10) -0.0100(11)
C9 0.0304(15) 0.0423(16) 0.0268(13) -0.0057(11) 0.0061(10) -0.0129(13)
C10 0.0361(16) 0.0372(16) 0.0368(14) -0.0041(12) 0.0058(11) -0.0207(13)
C11 0.0331(14) 0.0223(13) 0.0267(12) -0.0002(10) -0.0017(10) -0.0048(11)
C12 0.0328(14) 0.0207(13) 0.0256(12) 0.0017(10) -0.0015(10) -0.0051(11)
C13 0.0289(14) 0.0226(13) 0.0248(12) -0.0016(10) 0.0011(10) -0.0086(11)
C14 0.0349(15) 0.0382(16) 0.0280(13) 0.0031(11) -0.0037(11) -0.0101(13)
C15 0.0373(17) 0.068(2) 0.0317(15) -0.0052(14) -0.0001(12) -0.0047(16)
C16 0.046(2) 0.097(3) 0.0382(17) -0.0122(18) 0.0022(15) 0.009(2)
C17 0.0358(19) 0.123(4) 0.0349(18) 0.006(2) 0.0066(14) 0.009(2)
C18 0.0384(19) 0.119(4) 0.0456(19) 0.033(2) 0.0039(15) -0.016(2)
C19 0.0380(18) 0.077(2) 0.0415(17) 0.0183(16) 0.0033(13) -0.0121(17)
C20 0.0340(16) 0.0499(18) 0.0276(13) 0.0007(12) -0.0095(11) -0.0119(14)
C21 0.0503(19) 0.0349(16) 0.0490(17) 0.0057(13) -0.0127(14) -0.0203(14)
C22 0.0369(16) 0.0472(18) 0.0395(15) 0.0071(13) -0.0114(12) -0.0175(14)
C23 0.0553(19) 0.0429(18) 0.0321(15) -0.0063(12) -0.0096(13) -0.0166(15)
C24 0.0338(16) 0.0434(17) 0.0362(15) -0.0080(13) -0.0066(11) -0.0167(13)
C25 0.0367(16) 0.0407(17) 0.0355(15) -0.0026(12) -0.0075(12) -0.0028(13)
C26 0.057(2) 0.055(2) 0.0534(19) -0.0102(16) -0.0093(16) 0.0147(17)
C27 0.056(2) 0.080(3) 0.080(3) -0.024(2) -0.0027(19) 0.012(2)
C28 0.0283(14) 0.0315(15) 0.0323(13) -0.0032(11) -0.0035(11) -0.0088(12)
C29 0.0437(19) 0.051(2) 0.063(2) 0.0150(16) 0.0075(15) -0.0210(16)
C30 0.064(2) 0.050(2) 0.0416(17) 0.0152(14) 0.0104(15) -0.0157(17)
C31 0.061(2) 0.0346(17) 0.0596(19) 0.0039(14) 0.0079(16) -0.0182(16)
C32 0.0277(14) 0.0326(15) 0.0246(12) -0.0014(10) -0.0009(10) -0.0081(11)
C33 0.0375(16) 0.0367(16) 0.0375(15) -0.0003(12) 0.0023(12) -0.0071(13)
C34 0.0405(18) 0.0512(19) 0.0426(16) -0.0132(14) 0.0078(13) -0.0105(15)
C35 0.0284(16) 0.0387(17) 0.0608(19) -0.0151(14) 0.0051(13) -0.0083(13)
C36 0.0283(15) 0.0349(16) 0.0542(18) -0.0038(13) -0.0018(12) -0.0090(13)
C37 0.0293(15) 0.0315(15) 0.0421(15) -0.0006(12) 0.0045(11) -0.0100(12)
C38 0.055(2) 0.074(2) 0.0362(16) -0.0027(15) 0.0011(14) 0.0017(18)
C39 0.0367(19) 0.076(3) 0.080(2) -0.036(2) 0.0013(17) -0.0023(18)
C40 0.0387(17) 0.055(2) 0.0388(16) -0.0011(14) -0.0013(12) -0.0081(15)
C50 0.0477(18) 0.0367(16) 0.0413(15) 0.0037(12) -0.0150(13) -0.0189(14)
C51 0.061(2) 0.059(2) 0.0385(16) 0.0050(14) -0.0086(14) -0.0343(17)
C52 0.0278(14) 0.0283(14) 0.0327(13) 0.0003(11) -0.0018(11) -0.0059(11)
C53 0.0420(17) 0.0346(16) 0.0534(18) 0.0151(13) -0.0108(13) -0.0069(14)
C54 0.057(2) 0.0328(17) 0.0593(19) 0.0194(14) -0.0040(15) -0.0138(15)
C55 0.0406(17) 0.0342(16) 0.0600(19) 0.0092(14) -0.0018(14) -0.0198(14)
C56 0.0322(15) 0.0256(14) 0.0388(14) 0.0023(11) -0.0014(11) -0.0122(12)
C57 0.0317(16) 0.0365(16) 0.0546(17) 0.0047(13) -0.0068(13) -0.0170(13)
C58 0.0346(18) 0.060(2) 0.068(2) -0.0065(17) 0.0018(15) -0.0161(16)
C59 0.0389(18) 0.060(2) 0.0476(17) 0.0001(15) -0.0069(13) -0.0131(16)
C60 0.0265(14) 0.0337(15) 0.0398(15) 0.0040(12) -0.0068(11) -0.0068(12)
C61 0.0383(18) 0.059(2) 0.061(2) -0.0028(16) 0.0055(15) -0.0163(16)
C62 0.050(2) 0.112(3) 0.0458(18) 0.0032(19) -0.0108(15) -0.040(2)
C63 0.064(2) 0.048(2) 0.084(3) -0.0257(18) 0.0109(19) -0.0237(18)
C64 0.0417(16) 0.0402(16) 0.0288(14) -0.0043(12) 0.0045(11) -0.0150(13)
C65 0.0524(19) 0.0459(18) 0.0334(15) 0.0005(13) 0.0124(13) -0.0102(15)
C66 0.058(2) 0.0454(18) 0.0189(13) 0.0013(12) -0.0017(12) -0.0031(15)
C67 0.0540(19) 0.0516(19) 0.0301(15) -0.0027(13) -0.0130(13) -0.0137(16)
C68 0.0429(17) 0.0449(17) 0.0247(13) 0.0012(12) -0.0045(11) -0.0158(14)
C69 0.0400(16) 0.0323(15) 0.0284(13) 0.0007(11) -0.0062(11) -0.0111(13)
C70 0.0476(17) 0.0260(15) 0.0357(14) -0.0021(11) -0.0038(12) -0.0080(13)
C71 0.0329(15) 0.0332(15) 0.0353(14) 0.0025(12) 0.0001(11) -0.0014(12)
C72 0.0452(17) 0.0294(15) 0.0336(14) 0.0062(11) -0.0031(12) -0.0081(13)
C73 0.064(2) 0.0336(18) 0.076(2) -0.0015(16) -0.0158(18) -0.0089(16)
C74 0.0397(17) 0.061(2) 0.0459(17) -0.0123(15) -0.0030(13) -0.0264(16)
C75 0.048(2) 0.107(3) 0.073(2) -0.037(2) 0.0062(17) -0.046(2)
C76 0.049(2) 0.130(4) 0.109(3) -0.059(3) -0.017(2) -0.023(3)
C77 0.061(2) 0.056(2) 0.061(2) 0.0114(16) -0.0079(16) -0.0313(18)
C78 0.0322(16) 0.058(2) 0.0420(16) 0.0000(14) 0.0066(12) -0.0073(14)
C79 0.0504(19) 0.065(2) 0.0305(15) 0.0072(14) 0.0057(13) -0.0170(17)
C80 0.054(2) 0.071(2) 0.0555(19) -0.0328(17) 0.0277(16) -0.0290(18)
C81 0.054(2) 0.0417(18) 0.0475(18) -0.0091(14) -0.0072(14) -0.0040(15)
C82 0.065(3) 0.067(3) 0.094(3) -0.019(2) 0.004(2) 0.005(2)
C83 0.065(2) 0.0496(19) 0.0378(16) -0.0148(14) -0.0052(14) -0.0211(17)
C84 0.072(2) 0.058(2) 0.057(2) -0.0092(16) -0.0095(17) -0.0243(19)
